data_4334370
loop_
_publ_author_name
'Zachariah M. Heiden'
'Shentan Chen'
'Michael T. Mock'
'William G. Dougherty'
'W. Scott Kassel'
'Roger Rousseau'
'R. Morris Bullock'

_publ_section_title
;
 Protonation of Ferrous Dinitrogen Complexes Containing a Diphosphine
 Ligand with a Pendent Amine
;
_journal_name_full 'Inorganic Chemistry'
_journal_page_first 4026
_journal_page_last 4039
_journal_paper_doi 10.1021/ic4000704
_journal_volume 52
_journal_year 2013
_chemical_formula_sum 'C43 H65 B Cl Fe N O1.5 P4'
_chemical_formula_weight 845.95
_chemical_name_systematic
; 
 ? 
;
_space_group_IT_number 14
_symmetry_cell_setting monoclinic
_symmetry_space_group_name_Hall '-P 2yn'
_symmetry_space_group_name_H-M 'P 1 21/n 1'
_atom_sites_solution_hydrogens geom
_atom_sites_solution_primary direct
_atom_sites_solution_secondary difmap
_audit_creation_method SHELXL-97
_cell_angle_alpha 90.00
_cell_angle_beta 99.044(5)
_cell_angle_gamma 90.00
_cell_formula_units_Z 4
_cell_length_a 19.253(3)
_cell_length_b 9.9426(16)
_cell_length_c 23.458(4)
_cell_measurement_reflns_used 9939
_cell_measurement_temperature 100(2)
_cell_measurement_theta_max 32.45
_cell_measurement_theta_min 2.31
_cell_volume 4434.6(12)
_computing_cell_refinement 'Bruker SAINT'
_computing_data_collection 'Bruker APEX2'
_computing_data_reduction 'Bruker SAINT'
_computing_molecular_graphics 'Bruker SHELXTL'
_computing_publication_material 'Bruker SHELXTL'
_computing_structure_refinement 'SHELXL-97 (Sheldrick, 2008)'
_computing_structure_solution 'SHELXS-97 (Sheldrick, 2008)'
_diffrn_ambient_temperature 100(2)
_diffrn_measured_fraction_theta_full 0.989
_diffrn_measured_fraction_theta_max 0.989
_diffrn_measurement_device_type 'Bruker APEX-II CCD'
_diffrn_measurement_method '\f and \w scans'
_diffrn_radiation_monochromator graphite
_diffrn_radiation_source 'fine-focus sealed tube'
_diffrn_radiation_type MoK\a
_diffrn_radiation_wavelength 0.71073
_diffrn_reflns_av_R_equivalents 0.0389
_diffrn_reflns_av_sigmaI/netI 0.0460
_diffrn_reflns_limit_h_max 29
_diffrn_reflns_limit_h_min -29
_diffrn_reflns_limit_k_max 13
_diffrn_reflns_limit_k_min -15
_diffrn_reflns_limit_l_max 35
_diffrn_reflns_limit_l_min -36
_diffrn_reflns_number 77894
_diffrn_reflns_theta_full 33.20
_diffrn_reflns_theta_max 33.20
_diffrn_reflns_theta_min 1.49
_exptl_absorpt_coefficient_mu 0.579
_exptl_absorpt_correction_T_max 0.9551
_exptl_absorpt_correction_T_min 0.8455
_exptl_absorpt_correction_type multi-scan
_exptl_absorpt_process_details SADABS
_exptl_crystal_colour yellow
_exptl_crystal_density_diffrn 1.267
_exptl_crystal_description needle
_exptl_crystal_F_000 1800
_exptl_crystal_size_max 0.30
_exptl_crystal_size_mid 0.20
_exptl_crystal_size_min 0.08
_platon_squeeze_details
;
Squeeze results are consistent with a molecule of THF disordered about a 
special position.  Modeling using the PART -1 command was attempted but
the model would not survive refinement with chemically reasonable bond
lengths and angles.  The solvent is not interacting with the cation or anion
so it was removed and the empirical formula altered to include this solvent.

PLATON Reference : Spek, A.L. (2003). J. Appl. Cryst. 36, 7-13.
                     Spek, A.L. (2009). Acta Cryst. D65, 148-155.
;
_refine_diff_density_max 1.393
_refine_diff_density_min -0.581
_refine_diff_density_rms 0.076
_refine_ls_extinction_method none
_refine_ls_goodness_of_fit_ref 1.040
_refine_ls_hydrogen_treatment constr
_refine_ls_matrix_type full
_refine_ls_number_parameters 460
_refine_ls_number_reflns 16808
_refine_ls_number_restraints 0
_refine_ls_restrained_S_all 1.040
_refine_ls_R_factor_all 0.0739
_refine_ls_R_factor_gt 0.0467
_refine_ls_shift/su_max 0.002
_refine_ls_shift/su_mean 0.000
_refine_ls_structure_factor_coef Fsqd
_refine_ls_weighting_details 'calc w=1/[\s^2^(Fo^2^)+(0.0722P)^2^+0.0961P] where P=(Fo^2^+2Fc^2^)/3'
_refine_ls_weighting_scheme calc
_refine_ls_wR_factor_gt 0.1201
_refine_ls_wR_factor_ref 0.1299
_reflns_number_gt 11871
_reflns_number_total 16808
_reflns_threshold_expression >2sigma(I)
_cod_data_source_file ic4000704_si_002_5.cif
_cod_data_source_block pnl138s
_cod_original_formula_sum 'C43 H65 B Cl Fe N O1.50 P4'
_cod_database_code 4334370

loop_
_symmetry_equiv_pos_as_xyz
'x, y, z'
'-x+1/2, y+1/2, -z+1/2'
'-x, -y, -z'
'x-1/2, -y-1/2, z-1/2'

loop_
_atom_site_label
_atom_site_type_symbol
_atom_site_fract_x
_atom_site_fract_y
_atom_site_fract_z
_atom_site_U_iso_or_equiv
_atom_site_adp_type
_atom_site_occupancy
_atom_site_symmetry_multiplicity
_atom_site_calc_flag
_atom_site_refinement_flags
Fe1 Fe 0.548514(11) 0.91619(2) 0.770228(8) 0.01786(6) Uani 1 1 d .
B1 B 0.73387(9) 0.37025(18) 0.05611(7) 0.0188(3) Uani 1 1 d .
Cl1 Cl 0.621518(19) 0.73245(4) 0.758493(15) 0.02415(8) Uani 1 1 d .
N1 N 0.71604(8) 1.05256(17) 0.85211(6) 0.0304(3) Uani 1 1 d .
O1 O 0.46361(8) 1.14910(16) 0.78295(6) 0.0431(4) Uani 1 1 d .
P1 P 0.59595(2) 0.91173(4) 0.864677(16) 0.01959(8) Uani 1 1 d .
P2 P 0.63657(2) 1.04387(5) 0.746029(17) 0.02319(9) Uani 1 1 d .
P3 P 0.48895(2) 0.88759(5) 0.680004(16) 0.02178(9) Uani 1 1 d .
P4 P 0.45437(2) 0.77767(5) 0.776695(18) 0.02888(10) Uani 1 1 d .
C1 C 0.56685(8) 1.03677(17) 0.91314(7) 0.0237(3) Uani 1 1 d .
H1A H 0.5969 1.0289 0.9513 0.028 Uiso 1 1 calc R
H1B H 0.5746 1.1274 0.8978 0.028 Uiso 1 1 calc R
C2 C 0.49011(9) 1.0263(2) 0.92184(7) 0.0298(4) Uani 1 1 d .
H2A H 0.4797 1.0972 0.9483 0.045 Uiso 1 1 calc R
H2B H 0.4819 0.9382 0.9382 0.045 Uiso 1 1 calc R
H2C H 0.4595 1.0368 0.8846 0.045 Uiso 1 1 calc R
C3 C 0.58534(9) 0.74973(17) 0.89918(6) 0.0258(3) Uani 1 1 d .
H3A H 0.5346 0.7349 0.8995 0.031 Uiso 1 1 calc R
H3B H 0.6017 0.6781 0.8751 0.031 Uiso 1 1 calc R
C4 C 0.62413(10) 0.73371(19) 0.96096(7) 0.0297(4) Uani 1 1 d .
H4A H 0.6145 0.6443 0.9755 0.045 Uiso 1 1 calc R
H4B H 0.6079 0.8027 0.9857 0.045 Uiso 1 1 calc R
H4C H 0.6748 0.7439 0.9613 0.045 Uiso 1 1 calc R
C5 C 0.69148(9) 0.93476(19) 0.88105(7) 0.0276(3) Uani 1 1 d .
H5A H 0.7053 0.9449 0.9233 0.033 Uiso 1 1 calc R
H5B H 0.7150 0.8533 0.8690 0.033 Uiso 1 1 calc R
C6 C 0.78362(11) 1.1000(3) 0.88366(9) 0.0485(6) Uani 1 1 d .
H6A H 0.7987 1.1801 0.8646 0.073 Uiso 1 1 calc R
H6B H 0.8190 1.0290 0.8841 0.073 Uiso 1 1 calc R
H6C H 0.7782 1.1225 0.9234 0.073 Uiso 1 1 calc R
C7 C 0.72212(9) 1.0217(2) 0.79213(7) 0.0317(4) Uani 1 1 d .
H7A H 0.7383 0.9278 0.7893 0.038 Uiso 1 1 calc R
H7B H 0.7573 1.0820 0.7789 0.038 Uiso 1 1 calc R
C8 C 0.72046(11) 1.0826(3) 0.65628(9) 0.0488(6) Uani 1 1 d .
H8A H 0.7238 1.0609 0.6160 0.073 Uiso 1 1 calc R
H8B H 0.7638 1.0547 0.6812 0.073 Uiso 1 1 calc R
H8C H 0.7140 1.1798 0.6601 0.073 Uiso 1 1 calc R
C9 C 0.65789(9) 1.0084(2) 0.67422(7) 0.0288(4) Uani 1 1 d .
H9A H 0.6667 0.9107 0.6718 0.035 Uiso 1 1 calc R
H9B H 0.6158 1.0293 0.6455 0.035 Uiso 1 1 calc R
C10 C 0.57917(14) 1.2943(2) 0.70066(10) 0.0554(6) Uani 1 1 d .
H10A H 0.5834 1.3922 0.7045 0.083 Uiso 1 1 calc R
H10B H 0.5308 1.2672 0.7032 0.083 Uiso 1 1 calc R
H10C H 0.5909 1.2667 0.6632 0.083 Uiso 1 1 calc R
C11 C 0.62943(12) 1.2273(2) 0.74883(8) 0.0412(5) Uani 1 1 d .
H11A H 0.6147 1.2518 0.7861 0.049 Uiso 1 1 calc R
H11B H 0.6769 1.2657 0.7489 0.049 Uiso 1 1 calc R
C12 C 0.45787(9) 1.0271(2) 0.63313(7) 0.0308(4) Uani 1 1 d .
H12A H 0.4973 1.0657 0.6169 0.046 Uiso 1 1 calc R
H12B H 0.4375 1.0960 0.6554 0.046 Uiso 1 1 calc R
H12C H 0.4220 0.9951 0.6018 0.046 Uiso 1 1 calc R
C13 C 0.51655(9) 0.76081(19) 0.63257(7) 0.0295(4) Uani 1 1 d .
H13A H 0.5618 0.7869 0.6217 0.044 Uiso 1 1 calc R
H13B H 0.4812 0.7530 0.5978 0.044 Uiso 1 1 calc R
H13C H 0.5216 0.6741 0.6526 0.044 Uiso 1 1 calc R
C14 C 0.41020(8) 0.8151(2) 0.70298(7) 0.0311(4) Uani 1 1 d .
H14A H 0.3933 0.7333 0.6810 0.037 Uiso 1 1 calc R
H14B H 0.3715 0.8809 0.7021 0.037 Uiso 1 1 calc R
C15 C 0.46595(12) 0.5972(2) 0.77973(10) 0.0470(5) Uani 1 1 d .
H15A H 0.4877 0.5709 0.8187 0.070 Uiso 1 1 calc R
H15B H 0.4963 0.5697 0.7520 0.070 Uiso 1 1 calc R
H15C H 0.4201 0.5531 0.7701 0.070 Uiso 1 1 calc R
C16 C 0.38838(10) 0.8105(3) 0.82221(8) 0.0441(5) Uani 1 1 d .
H16A H 0.4075 0.7885 0.8623 0.066 Uiso 1 1 calc R
H16B H 0.3468 0.7550 0.8094 0.066 Uiso 1 1 calc R
H16C H 0.3752 0.9058 0.8194 0.066 Uiso 1 1 calc R
C17 C 0.49712(9) 1.05631(19) 0.77849(6) 0.0275(3) Uani 1 1 d .
C18 C 0.66490(7) 0.37699(15) 0.00465(6) 0.0181(3) Uani 1 1 d .
C19 C 0.67208(8) 0.38931(16) -0.05375(6) 0.0214(3) Uani 1 1 d .
H19A H 0.7180 0.3943 -0.0636 0.026 Uiso 1 1 calc R
C20 C 0.61455(9) 0.39452(16) -0.09787(7) 0.0257(3) Uani 1 1 d .
H20A H 0.6219 0.4047 -0.1367 0.031 Uiso 1 1 calc R
C21 C 0.54671(9) 0.38498(17) -0.08559(8) 0.0295(4) Uani 1 1 d .
H21A H 0.5074 0.3886 -0.1156 0.035 Uiso 1 1 calc R
C22 C 0.53733(9) 0.37007(17) -0.02852(8) 0.0280(3) Uani 1 1 d .
H22A H 0.4912 0.3620 -0.0193 0.034 Uiso 1 1 calc R
C23 C 0.59507(8) 0.36689(16) 0.01518(7) 0.0229(3) Uani 1 1 d .
H23A H 0.5871 0.3575 0.0539 0.028 Uiso 1 1 calc R
C24 C 0.71892(8) 0.44965(16) 0.11518(6) 0.0224(3) Uani 1 1 d .
C25 C 0.67480(9) 0.56190(18) 0.11378(7) 0.0282(3) Uani 1 1 d .
H25A H 0.6492 0.5893 0.0777 0.034 Uiso 1 1 calc R
C26 C 0.66666(11) 0.6354(2) 0.16304(8) 0.0393(5) Uani 1 1 d .
H26A H 0.6366 0.7117 0.1599 0.047 Uiso 1 1 calc R
C27 C 0.70248(12) 0.5968(2) 0.21646(8) 0.0461(6) Uani 1 1 d .
H27A H 0.6972 0.6461 0.2502 0.055 Uiso 1 1 calc R
C28 C 0.74597(12) 0.4859(2) 0.21985(7) 0.0435(5) Uani 1 1 d .
H28A H 0.7705 0.4579 0.2563 0.052 Uiso 1 1 calc R
C29 C 0.75421(10) 0.4142(2) 0.17003(7) 0.0327(4) Uani 1 1 d .
H29A H 0.7848 0.3388 0.1735 0.039 Uiso 1 1 calc R
C30 C 0.75244(8) 0.21135(16) 0.07192(6) 0.0219(3) Uani 1 1 d .
C31 C 0.81858(9) 0.16940(19) 0.10101(8) 0.0330(4) Uani 1 1 d .
H31A H 0.8555 0.2335 0.1080 0.040 Uiso 1 1 calc R
C32 C 0.83203(11) 0.0376(2) 0.11997(9) 0.0400(5) Uani 1 1 d .
H32A H 0.8773 0.0144 0.1398 0.048 Uiso 1 1 calc R
C33 C 0.78001(10) -0.05981(19) 0.11016(8) 0.0350(4) Uani 1 1 d .
H33A H 0.7889 -0.1494 0.1234 0.042 Uiso 1 1 calc R
C34 C 0.71482(10) -0.02341(18) 0.08070(7) 0.0307(4) Uani 1 1 d .
H34A H 0.6786 -0.0888 0.0732 0.037 Uiso 1 1 calc R
C35 C 0.70195(9) 0.10869(16) 0.06195(7) 0.0244(3) Uani 1 1 d .
H35A H 0.6568 0.1302 0.0414 0.029 Uiso 1 1 calc R
C36 C 0.79822(7) 0.45018(16) 0.03186(6) 0.0197(3) Uani 1 1 d .
C37 C 0.80233(8) 0.59058(17) 0.03312(7) 0.0229(3) Uani 1 1 d .
H37A H 0.7691 0.6389 0.0511 0.027 Uiso 1 1 calc R
C38 C 0.85277(9) 0.66321(19) 0.00937(7) 0.0294(4) Uani 1 1 d .
H38A H 0.8530 0.7587 0.0105 0.035 Uiso 1 1 calc R
C39 C 0.90301(9) 0.5939(2) -0.01614(7) 0.0331(4) Uani 1 1 d .
H39A H 0.9382 0.6417 -0.0320 0.040 Uiso 1 1 calc R
C40 C 0.90096(9) 0.4559(2) -0.01814(7) 0.0322(4) Uani 1 1 d .
H40A H 0.9352 0.4082 -0.0352 0.039 Uiso 1 1 calc R
C41 C 0.84915(8) 0.38515(18) 0.00467(7) 0.0255(3) Uani 1 1 d .
H41A H 0.8482 0.2898 0.0018 0.031 Uiso 1 1 calc R

loop_
_atom_site_aniso_label
_atom_site_aniso_U_11
_atom_site_aniso_U_22
_atom_site_aniso_U_33
_atom_site_aniso_U_23
_atom_site_aniso_U_13
_atom_site_aniso_U_12
Fe1 0.02070(10) 0.01617(11) 0.01636(10) 0.00073(8) 0.00182(7) 0.00194(8)
B1 0.0232(7) 0.0158(8) 0.0169(7) 0.0008(6) 0.0016(6) 0.0018(6)
Cl1 0.02635(17) 0.02129(19) 0.02283(16) -0.00361(14) -0.00228(13) 0.00597(14)
N1 0.0318(7) 0.0344(9) 0.0234(6) -0.0045(6) -0.0010(5) -0.0104(6)
O1 0.0579(9) 0.0429(9) 0.0313(6) 0.0061(6) 0.0153(6) 0.0229(7)
P1 0.02550(18) 0.01530(19) 0.01721(16) -0.00007(14) 0.00094(13) 0.00190(15)
P2 0.0284(2) 0.0223(2) 0.01908(17) -0.00336(15) 0.00426(14) -0.00660(16)
P3 0.02126(18) 0.0248(2) 0.01823(17) 0.00285(15) -0.00003(13) 0.00039(15)
P4 0.0302(2) 0.0307(3) 0.02460(19) 0.00609(18) 0.00071(16) -0.00717(18)
C1 0.0322(8) 0.0172(8) 0.0217(7) -0.0027(6) 0.0039(6) 0.0009(6)
C2 0.0351(9) 0.0310(10) 0.0246(7) -0.0006(7) 0.0085(6) 0.0026(7)
C3 0.0388(9) 0.0170(8) 0.0199(7) 0.0014(6) -0.0009(6) 0.0013(7)
C4 0.0411(9) 0.0231(9) 0.0230(7) 0.0044(6) -0.0009(6) 0.0038(7)
C5 0.0268(8) 0.0300(10) 0.0243(7) -0.0019(7) -0.0011(6) 0.0022(7)
C6 0.0434(11) 0.0619(16) 0.0359(10) -0.0065(10) -0.0071(8) -0.0260(11)
C7 0.0262(8) 0.0430(11) 0.0251(7) -0.0039(7) 0.0022(6) -0.0111(7)
C8 0.0408(11) 0.0740(17) 0.0355(10) -0.0190(10) 0.0181(8) -0.0283(11)
C9 0.0302(8) 0.0347(10) 0.0223(7) -0.0055(7) 0.0066(6) -0.0103(7)
C10 0.0914(19) 0.0284(12) 0.0495(12) 0.0068(10) 0.0209(12) 0.0018(12)
C11 0.0706(14) 0.0235(10) 0.0304(9) -0.0048(7) 0.0111(9) -0.0107(9)
C12 0.0320(8) 0.0341(10) 0.0248(7) 0.0082(7) -0.0005(6) 0.0062(7)
C13 0.0338(8) 0.0292(10) 0.0232(7) -0.0049(7) -0.0022(6) -0.0013(7)
C14 0.0228(7) 0.0459(12) 0.0227(7) 0.0025(7) -0.0023(6) -0.0089(7)
C15 0.0564(13) 0.0300(11) 0.0498(12) 0.0071(9) -0.0066(10) -0.0168(10)
C16 0.0335(9) 0.0699(16) 0.0300(9) 0.0068(10) 0.0080(7) -0.0135(10)
C17 0.0340(8) 0.0310(10) 0.0180(7) 0.0053(6) 0.0060(6) 0.0059(7)
C18 0.0222(7) 0.0120(7) 0.0198(6) -0.0003(5) 0.0020(5) 0.0008(5)
C19 0.0264(7) 0.0168(8) 0.0204(6) -0.0004(5) 0.0017(5) 0.0005(6)
C20 0.0392(9) 0.0164(8) 0.0190(6) -0.0010(6) -0.0035(6) -0.0005(6)
C21 0.0310(8) 0.0156(8) 0.0361(8) -0.0024(7) -0.0126(7) 0.0026(6)
C22 0.0231(7) 0.0155(8) 0.0438(9) 0.0006(7) 0.0004(6) 0.0018(6)
C23 0.0237(7) 0.0171(8) 0.0281(7) 0.0013(6) 0.0045(6) 0.0035(6)
C24 0.0304(8) 0.0182(8) 0.0190(6) 0.0000(6) 0.0049(5) -0.0070(6)
C25 0.0379(9) 0.0237(9) 0.0260(7) -0.0043(6) 0.0141(7) -0.0038(7)
C26 0.0526(11) 0.0323(11) 0.0386(10) -0.0132(8) 0.0247(9) -0.0097(9)
C27 0.0628(13) 0.0498(14) 0.0306(9) -0.0220(9) 0.0228(9) -0.0291(11)
C28 0.0601(13) 0.0507(14) 0.0190(7) -0.0055(8) 0.0037(8) -0.0250(11)
C29 0.0432(10) 0.0322(10) 0.0208(7) -0.0004(7) -0.0006(7) -0.0108(8)
C30 0.0283(7) 0.0180(8) 0.0176(6) -0.0003(5) -0.0020(5) 0.0019(6)
C31 0.0322(9) 0.0235(9) 0.0382(9) 0.0050(7) -0.0098(7) -0.0012(7)
C32 0.0405(10) 0.0268(10) 0.0458(11) 0.0080(8) -0.0152(8) 0.0058(8)
C33 0.0459(10) 0.0186(9) 0.0357(9) 0.0044(7) -0.0089(8) 0.0047(7)
C34 0.0390(9) 0.0172(8) 0.0320(8) 0.0007(7) -0.0065(7) -0.0024(7)
C35 0.0308(8) 0.0180(8) 0.0217(7) 0.0003(6) -0.0039(6) 0.0025(6)
C36 0.0206(6) 0.0207(8) 0.0165(6) -0.0014(5) -0.0006(5) 0.0016(6)
C37 0.0218(7) 0.0222(8) 0.0249(7) 0.0015(6) 0.0045(5) 0.0001(6)
C38 0.0295(8) 0.0286(9) 0.0304(8) 0.0036(7) 0.0058(6) -0.0045(7)
C39 0.0268(8) 0.0481(12) 0.0259(8) 0.0002(8) 0.0086(6) -0.0071(8)
C40 0.0262(8) 0.0487(12) 0.0225(7) -0.0083(7) 0.0062(6) 0.0019(8)
C41 0.0266(7) 0.0280(9) 0.0210(7) -0.0061(6) 0.0009(6) 0.0035(6)

loop_
_atom_type_symbol
_atom_type_description
_atom_type_scat_dispersion_real
_atom_type_scat_dispersion_imag
_atom_type_scat_source
C C 0.0033 0.0016 'International Tables Vol C Tables 4.2.6.8 and 6.1.1.4'
H H 0.0000 0.0000 'International Tables Vol C Tables 4.2.6.8 and 6.1.1.4'
B B 0.0013 0.0007 'International Tables Vol C Tables 4.2.6.8 and 6.1.1.4'
N N 0.0061 0.0033 'International Tables Vol C Tables 4.2.6.8 and 6.1.1.4'
O O 0.0106 0.0060 'International Tables Vol C Tables 4.2.6.8 and 6.1.1.4'
P P 0.1023 0.0942 'International Tables Vol C Tables 4.2.6.8 and 6.1.1.4'
Cl Cl 0.1484 0.1585 'International Tables Vol C Tables 4.2.6.8 and 6.1.1.4'
Fe Fe 0.3463 0.8444 'International Tables Vol C Tables 4.2.6.8 and 6.1.1.4'

loop_
_geom_angle_atom_site_label_1
_geom_angle_atom_site_label_2
_geom_angle_atom_site_label_3
_geom_angle
C17 Fe1 P1 93.20(5)
C17 Fe1 P2 92.32(6)
P1 Fe1 P2 93.078(18)
C17 Fe1 P3 89.50(6)
P1 Fe1 P3 169.244(19)
P2 Fe1 P3 97.217(18)
C17 Fe1 P4 90.24(6)
P1 Fe1 P4 97.171(18)
P2 Fe1 P4 169.281(18)
P3 Fe1 P4 72.389(17)
C17 Fe1 Cl1 177.78(6)
P1 Fe1 Cl1 86.708(16)
P2 Fe1 Cl1 85.47(2)
P3 Fe1 Cl1 90.992(17)
P4 Fe1 Cl1 91.97(2)
C36 B1 C30 113.06(12)
C36 B1 C18 106.88(11)
C30 B1 C18 108.94(12)
C36 B1 C24 107.32(12)
C30 B1 C24 109.16(12)
C18 B1 C24 111.50(12)
C7 N1 C5 110.95(14)
C7 N1 C6 110.70(15)
C5 N1 C6 110.29(14)
C3 P1 C1 104.89(8)
C3 P1 C5 101.27(8)
C1 P1 C5 100.37(8)
C3 P1 Fe1 113.27(5)
C1 P1 Fe1 118.64(5)
C5 P1 Fe1 116.14(6)
C9 P2 C11 104.71(9)
C9 P2 C7 102.06(8)
C11 P2 C7 99.44(10)
C9 P2 Fe1 114.12(6)
C11 P2 Fe1 119.13(7)
C7 P2 Fe1 115.05(6)
C12 P3 C13 105.08(8)
C12 P3 C14 105.66(9)
C13 P3 C14 104.02(9)
C12 P3 Fe1 122.83(7)
C13 P3 Fe1 120.45(6)
C14 P3 Fe1 95.47(5)
C15 P4 C16 104.42(12)
C15 P4 C14 105.86(10)
C16 P4 C14 104.71(9)
C15 P4 Fe1 120.20(8)
C16 P4 Fe1 124.29(8)
C14 P4 Fe1 93.99(6)
C2 C1 P1 115.72(12)
C2 C1 H1A 108.3
P1 C1 H1A 108.3
C2 C1 H1B 108.3
P1 C1 H1B 108.3
H1A C1 H1B 107.4
C1 C2 H2A 109.5
C1 C2 H2B 109.5
H2A C2 H2B 109.5
C1 C2 H2C 109.5
H2A C2 H2C 109.5
H2B C2 H2C 109.5
C4 C3 P1 116.03(12)
C4 C3 H3A 108.3
P1 C3 H3A 108.3
C4 C3 H3B 108.3
P1 C3 H3B 108.3
H3A C3 H3B 107.4
C3 C4 H4A 109.5
C3 C4 H4B 109.5
H4A C4 H4B 109.5
C3 C4 H4C 109.5
H4A C4 H4C 109.5
H4B C4 H4C 109.5
N1 C5 P1 112.83(11)
N1 C5 H5A 109.0
P1 C5 H5A 109.0
N1 C5 H5B 109.0
P1 C5 H5B 109.0
H5A C5 H5B 107.8
N1 C6 H6A 109.5
N1 C6 H6B 109.5
H6A C6 H6B 109.5
N1 C6 H6C 109.5
H6A C6 H6C 109.5
H6B C6 H6C 109.5
N1 C7 P2 109.96(12)
N1 C7 H7A 109.7
P2 C7 H7A 109.7
N1 C7 H7B 109.7
P2 C7 H7B 109.7
H7A C7 H7B 108.2
C9 C8 H8A 109.5
C9 C8 H8B 109.5
H8A C8 H8B 109.5
C9 C8 H8C 109.5
H8A C8 H8C 109.5
H8B C8 H8C 109.5
C8 C9 P2 117.50(12)
C8 C9 H9A 107.9
P2 C9 H9A 107.9
C8 C9 H9B 107.9
P2 C9 H9B 107.9
H9A C9 H9B 107.2
C11 C10 H10A 109.5
C11 C10 H10B 109.5
H10A C10 H10B 109.5
C11 C10 H10C 109.5
H10A C10 H10C 109.5
H10B C10 H10C 109.5
C10 C11 P2 116.90(15)
C10 C11 H11A 108.1
P2 C11 H11A 108.1
C10 C11 H11B 108.1
P2 C11 H11B 108.1
H11A C11 H11B 107.3
P3 C12 H12A 109.5
P3 C12 H12B 109.5
H12A C12 H12B 109.5
P3 C12 H12C 109.5
H12A C12 H12C 109.5
H12B C12 H12C 109.5
P3 C13 H13A 109.5
P3 C13 H13B 109.5
H13A C13 H13B 109.5
P3 C13 H13C 109.5
H13A C13 H13C 109.5
H13B C13 H13C 109.5
P3 C14 P4 94.27(7)
P3 C14 H14A 112.9
P4 C14 H14A 112.9
P3 C14 H14B 112.9
P4 C14 H14B 112.9
H14A C14 H14B 110.3
P4 C15 H15A 109.5
P4 C15 H15B 109.5
H15A C15 H15B 109.5
P4 C15 H15C 109.5
H15A C15 H15C 109.5
H15B C15 H15C 109.5
P4 C16 H16A 109.5
P4 C16 H16B 109.5
H16A C16 H16B 109.5
P4 C16 H16C 109.5
H16A C16 H16C 109.5
H16B C16 H16C 109.5
O1 C17 Fe1 178.75(15)
C19 C18 C23 114.87(13)
C19 C18 B1 121.76(13)
C23 C18 B1 123.35(13)
C20 C19 C18 122.65(15)
C20 C19 H19A 118.7
C18 C19 H19A 118.7
C21 C20 C19 120.60(15)
C21 C20 H20A 119.7
C19 C20 H20A 119.7
C20 C21 C22 118.59(15)
C20 C21 H21A 120.7
C22 C21 H21A 120.7
C21 C22 C23 120.28(15)
C21 C22 H22A 119.9
C23 C22 H22A 119.9
C22 C23 C18 122.99(15)
C22 C23 H23A 118.5
C18 C23 H23A 118.5
C25 C24 C29 115.24(15)
C25 C24 B1 122.98(14)
C29 C24 B1 121.62(15)
C26 C25 C24 122.99(18)
C26 C25 H25A 118.5
C24 C25 H25A 118.5
C27 C26 C25 119.9(2)
C27 C26 H26A 120.1
C25 C26 H26A 120.1
C28 C27 C26 118.99(17)
C28 C27 H27A 120.5
C26 C27 H27A 120.5
C27 C28 C29 120.43(19)
C27 C28 H28A 119.8
C29 C28 H28A 119.8
C28 C29 C24 122.45(19)
C28 C29 H29A 118.8
C24 C29 H29A 118.8
C35 C30 C31 114.50(15)
C35 C30 B1 122.62(13)
C31 C30 B1 122.66(14)
C32 C31 C30 122.72(17)
C32 C31 H31A 118.6
C30 C31 H31A 118.6
C33 C32 C31 120.69(17)
C33 C32 H32A 119.7
C31 C32 H32A 119.7
C34 C33 C32 118.39(17)
C34 C33 H33A 120.8
C32 C33 H33A 120.8
C33 C34 C35 120.43(17)
C33 C34 H34A 119.8
C35 C34 H34A 119.8
C34 C35 C30 123.23(15)
C34 C35 H35A 118.4
C30 C35 H35A 118.4
C37 C36 C41 115.28(15)
C37 C36 B1 121.17(13)
C41 C36 B1 123.38(15)
C38 C37 C36 123.30(15)
C38 C37 H37A 118.3
C36 C37 H37A 118.3
C37 C38 C39 119.23(18)
C37 C38 H38A 120.4
C39 C38 H38A 120.4
C40 C39 C38 119.30(16)
C40 C39 H39A 120.3
C38 C39 H39A 120.3
C39 C40 C41 120.64(16)
C39 C40 H40A 119.7
C41 C40 H40A 119.7
C40 C41 C36 122.21(17)
C40 C41 H41A 118.9
C36 C41 H41A 118.9

loop_
_geom_bond_atom_site_label_1
_geom_bond_atom_site_label_2
_geom_bond_distance
Fe1 C17 1.7373(18)
Fe1 P1 2.2603(5)
Fe1 P2 2.2607(5)
Fe1 P3 2.2611(5)
Fe1 P4 2.3004(6)
Fe1 Cl1 2.3473(5)
B1 C36 1.647(2)
B1 C30 1.649(2)
B1 C18 1.650(2)
B1 C24 1.659(2)
N1 C7 1.463(2)
N1 C5 1.469(2)
N1 C6 1.470(2)
O1 C17 1.140(2)
P1 C3 1.8284(17)
P1 C1 1.8309(16)
P1 C5 1.8332(17)
P2 C9 1.8296(16)
P2 C11 1.831(2)
P2 C7 1.8359(17)
P3 C12 1.8122(18)
P3 C13 1.8153(18)
P3 C14 1.8346(17)
P4 C15 1.808(2)
P4 C16 1.8130(19)
P4 C14 1.8408(16)
C1 C2 1.526(2)
C1 H1A 0.9900
C1 H1B 0.9900
C2 H2A 0.9800
C2 H2B 0.9800
C2 H2C 0.9800
C3 C4 1.531(2)
C3 H3A 0.9900
C3 H3B 0.9900
C4 H4A 0.9800
C4 H4B 0.9800
C4 H4C 0.9800
C5 H5A 0.9900
C5 H5B 0.9900
C6 H6A 0.9800
C6 H6B 0.9800
C6 H6C 0.9800
C7 H7A 0.9900
C7 H7B 0.9900
C8 C9 1.527(2)
C8 H8A 0.9800
C8 H8B 0.9800
C8 H8C 0.9800
C9 H9A 0.9900
C9 H9B 0.9900
C10 C11 1.521(3)
C10 H10A 0.9800
C10 H10B 0.9800
C10 H10C 0.9800
C11 H11A 0.9900
C11 H11B 0.9900
C12 H12A 0.9800
C12 H12B 0.9800
C12 H12C 0.9800
C13 H13A 0.9800
C13 H13B 0.9800
C13 H13C 0.9800
C14 H14A 0.9900
C14 H14B 0.9900
C15 H15A 0.9800
C15 H15B 0.9800
C15 H15C 0.9800
C16 H16A 0.9800
C16 H16B 0.9800
C16 H16C 0.9800
C18 C19 1.404(2)
C18 C23 1.408(2)
C19 C20 1.393(2)
C19 H19A 0.9500
C20 C21 1.384(3)
C20 H20A 0.9500
C21 C22 1.387(3)
C21 H21A 0.9500
C22 C23 1.389(2)
C22 H22A 0.9500
C23 H23A 0.9500
C24 C25 1.400(2)
C24 C29 1.402(2)
C25 C26 1.397(2)
C25 H25A 0.9500
C26 C27 1.386(3)
C26 H26A 0.9500
C27 C28 1.380(3)
C27 H27A 0.9500
C28 C29 1.399(3)
C28 H28A 0.9500
C29 H29A 0.9500
C30 C35 1.404(2)
C30 C31 1.410(2)
C31 C32 1.394(3)
C31 H31A 0.9500
C32 C33 1.387(3)
C32 H32A 0.9500
C33 C34 1.382(2)
C33 H33A 0.9500
C34 C35 1.395(2)
C34 H34A 0.9500
C35 H35A 0.9500
C36 C37 1.398(2)
C36 C41 1.408(2)
C37 C38 1.395(2)
C37 H37A 0.9500
C38 C39 1.397(3)
C38 H38A 0.9500
C39 C40 1.373(3)
C39 H39A 0.9500
C40 C41 1.394(2)
C40 H40A 0.9500
C41 H41A 0.9500

loop_
_platon_squeeze_void_nr
_platon_squeeze_void_average_x
_platon_squeeze_void_average_y
_platon_squeeze_void_average_z
_platon_squeeze_void_volume
_platon_squeeze_void_count_electrons
_platon_squeeze_void_content
1 0.000 0.000 0.000 135 38 ' '
2 0.500 0.500 0.500 135 38 ' '
